data_4107605
loop_
_publ_author_name
'Michael W. Heaven'
'Amala Dass'
'Peter S. White'
'Kennedy M. Holt'
'Royce W. Murray'

_publ_contact_author_address
;Kenan Laboratories of Chemistry
University of North Carolina
Chapel Hill, NC 27599-3290 USA
;
_publ_contact_author_email rwm@chem.unc.edu
_publ_contact_author_fax '1(919) 9622388'
_publ_contact_author_name 'Royce W. Murray'
_publ_contact_author_phone 1(919)9626296
_publ_section_title
;
 Crystal Structure of the Gold Nanoparticle [N(C8H17)4][Au25(SCH2CH2Ph)18]
;
_journal_name_full 'Journal of the American Chemical Society'
_journal_page_first 3754
_journal_page_last 3755
_journal_paper_doi 10.1021/ja800561b
_journal_volume 130
_journal_year 2008
_chemical_formula_sum 'C176 H230 Au25 N S18'
_chemical_formula_weight 7860.85
_chemical_name_systematic
; 
 ? 
;
_space_group_IT_number 2
_symmetry_cell_setting triclinic
_symmetry_space_group_name_Hall '-P 1'
_symmetry_space_group_name_H-M 'P -1'
_atom_sites_solution_hydrogens geom
_atom_sites_solution_primary direct
_atom_sites_solution_secondary difmap
_audit_creation_method SHELXL-97
_cell_angle_alpha 106.269(2)
_cell_angle_beta 105.494(2)
_cell_angle_gamma 90.959(2)
_cell_formula_units_Z 1
_cell_length_a 16.1114(5)
_cell_length_b 17.3313(6)
_cell_length_c 18.5810(6)
_cell_measurement_temperature 99(2)
_cell_volume 4776.1(3)
_computing_data_collection 'Bruker-AXS APEX 2'
_computing_structure_refinement 'SHELXL-97 (Sheldrick, 1997)'
_computing_structure_solution 'SHELXS-97 (Sheldrick, 1990)'
_diffrn_ambient_temperature 99(2)
_diffrn_measured_fraction_theta_full 0.998
_diffrn_measured_fraction_theta_max 0.998
_diffrn_radiation_monochromator graphite
_diffrn_radiation_source 'fine-focus sealed tube'
_diffrn_radiation_type MoK\a
_diffrn_radiation_wavelength 0.71073
_diffrn_reflns_av_R_equivalents 0.0654
_diffrn_reflns_av_sigmaI/netI 0.0681
_diffrn_reflns_limit_h_max 19
_diffrn_reflns_limit_h_min -19
_diffrn_reflns_limit_k_max 20
_diffrn_reflns_limit_k_min -20
_diffrn_reflns_limit_l_max 22
_diffrn_reflns_limit_l_min -22
_diffrn_reflns_number 63810
_diffrn_reflns_theta_full 25.03
_diffrn_reflns_theta_max 25.03
_diffrn_reflns_theta_min 1.19
_exptl_absorpt_coefficient_mu 19.352
_exptl_absorpt_correction_T_max 0.4445
_exptl_absorpt_correction_T_min 0.1129
_exptl_absorpt_correction_type numerical
_exptl_absorpt_process_details 'APEX2 numerical'
_exptl_crystal_colour black
_exptl_crystal_density_diffrn 2.733
_exptl_crystal_description needles
_exptl_crystal_F_000 3556
_exptl_crystal_size_max 0.07
_exptl_crystal_size_mid 0.05
_exptl_crystal_size_min 0.04
_refine_diff_density_max 2.285
_refine_diff_density_min -3.158
_refine_diff_density_rms 0.609
_refine_ls_extinction_method none
_refine_ls_goodness_of_fit_ref 1.054
_refine_ls_hydrogen_treatment constr
_refine_ls_matrix_type full
_refine_ls_number_parameters 1145
_refine_ls_number_reflns 16836
_refine_ls_number_restraints 48050
_refine_ls_restrained_S_all 0.545
_refine_ls_R_factor_all 0.0687
_refine_ls_R_factor_gt 0.0415
_refine_ls_shift/su_max 0.536
_refine_ls_shift/su_mean 0.008
_refine_ls_structure_factor_coef Fsqd
_refine_ls_weighting_details 'calc w=1/[\s^2^(Fo^2^)+(0.0558P)^2^+7.2409P] where P=(Fo^2^+2Fc^2^)/3'
_refine_ls_weighting_scheme calc
_refine_ls_wR_factor_gt 0.0962
_refine_ls_wR_factor_ref 0.1132
_reflns_number_gt 12546
_reflns_number_total 16836
_reflns_threshold_expression >2sigma(I)
_cod_data_source_file ja800561b-file003.cif
_cod_data_source_block c:\xraydata\c08204
_cod_database_code 4107605

loop_
_symmetry_equiv_pos_as_xyz
'x, y, z'
'-x, -y, -z'

loop_
_atom_site_label
_atom_site_type_symbol
_atom_site_fract_x
_atom_site_fract_y
_atom_site_fract_z
_atom_site_U_iso_or_equiv
_atom_site_adp_type
_atom_site_occupancy
_atom_site_symmetry_multiplicity
_atom_site_calc_flag
_atom_site_refinement_flags
_atom_site_disorder_assembly
_atom_site_disorder_group
Au1 Au 0.5000 0.0000 0.0000 0.02111(8) Uani 1 2 d SU . .
Au2 Au 0.596449(17) 0.096898(17) 0.145269(16) 0.02493(7) Uani 1 1 d U . .
Au3 Au 0.501640(17) 0.165802(17) 0.020704(16) 0.02513(7) Uani 1 1 d U . .
Au4 Au 0.405169(18) 0.083331(17) 0.096491(17) 0.02603(7) Uani 1 1 d U . .
Au5 Au 0.656523(17) 0.078628(17) 0.014242(16) 0.02521(7) Uani 1 1 d U . .
Au6 Au 0.645459(17) -0.062508(17) 0.073721(16) 0.02548(7) Uani 1 1 d U . .
Au7 Au 0.799070(17) 0.083035(17) 0.158580(17) 0.02813(7) Uani 1 1 d U . .
Au8 Au 0.492673(18) 0.100424(17) 0.270808(17) 0.02698(7) Uani 1 1 d U . .
Au9 Au 0.684915(18) 0.252863(17) 0.138538(17) 0.02740(7) Uani 1 1 d U . .
Au10 Au 0.304965(18) -0.033020(18) 0.152517(17) 0.02885(7) Uani 1 1 d U . .
Au11 Au 0.489481(17) -0.049768(17) 0.126856(16) 0.02467(7) Uani 1 1 d U . .
Au12 Au 0.413087(18) 0.208584(18) -0.130713(17) 0.02933(7) Uani 1 1 d U . .
Au13 Au 0.317279(19) 0.224918(19) 0.025075(18) 0.03316(8) Uani 1 1 d U . .
S14 S 0.35851(12) 0.05839(12) 0.27552(12) 0.0327(4) Uani 1 1 d U . .
S15 S 0.82463(12) 0.22036(12) 0.18010(12) 0.0317(4) Uani 1 1 d U . .
S16 S 0.50313(12) -0.13776(11) 0.20590(11) 0.0298(3) Uani 1 1 d U . .
S17 S 0.79135(12) -0.05283(11) 0.15038(11) 0.0293(3) Uani 1 1 d U . .
S18 S 0.33109(13) 0.29121(12) -0.06371(12) 0.0351(4) Uani 1 1 d U . .
S19 S 0.76368(12) 0.12639(12) -0.03412(12) 0.0338(4) Uani 1 1 d U . .
S20 S 0.63224(12) 0.14639(12) 0.28300(11) 0.0311(4) Uani 1 1 d U . .
S1 S 0.55110(12) 0.29909(12) 0.10203(12) 0.0321(4) Uani 1 1 d U . .
S2 S 0.30433(13) 0.17625(13) 0.12704(13) 0.0393(4) Uani 1 1 d U . .
C4 C 0.5797(5) -0.0850(5) 0.3024(4) 0.0345(6) Uani 1 1 d U . .
H4A H 0.6381 -0.0772 0.2960 0.041 Uiso 1 1 calc R . .
H4B H 0.5612 -0.0310 0.3228 0.041 Uiso 1 1 calc R . .
C5 C 0.6437(5) 0.4403(5) 0.4021(5) 0.0364(6) Uani 1 1 d U . .
H5 H 0.5848 0.4283 0.3717 0.044 Uiso 1 1 calc R . .
C6 C 0.6356(5) 0.2589(4) 0.3107(4) 0.0344(6) Uani 1 1 d U . .
H6A H 0.6832 0.2812 0.2958 0.041 Uiso 1 1 calc R . .
H6B H 0.5805 0.2747 0.2823 0.041 Uiso 1 1 calc R . .
C7 C 0.5638(5) 0.3670(4) 0.0453(4) 0.0351(6) Uani 1 1 d U . .
H7A H 0.6024 0.3448 0.0127 0.042 Uiso 1 1 calc R . .
H7B H 0.5068 0.3702 0.0099 0.042 Uiso 1 1 calc R . .
C8 C 0.6827(5) 0.5188(5) 0.4243(5) 0.0375(6) Uani 1 1 d U . .
H8 H 0.6523 0.5596 0.4066 0.045 Uiso 1 1 calc R . .
C11 C 0.6894(5) 0.3792(5) 0.4238(5) 0.0362(6) Uani 1 1 d U . .
C12 C 0.8558(5) 0.2582(5) 0.2878(4) 0.0354(6) Uani 1 1 d U . .
H12A H 0.8465 0.3161 0.3039 0.042 Uiso 1 1 calc R . .
H12B H 0.8179 0.2287 0.3074 0.042 Uiso 1 1 calc R . .
C13 C 0.6021(5) 0.4523(5) 0.0985(5) 0.0354(6) Uani 1 1 d U . .
H13A H 0.6010 0.4885 0.0655 0.042 Uiso 1 1 calc R . .
H13B H 0.5648 0.4729 0.1329 0.042 Uiso 1 1 calc R . .
C14 C 0.5843(5) -0.1318(5) 0.3606(5) 0.0355(6) Uani 1 1 d U . .
H14A H 0.5249 -0.1508 0.3580 0.043 Uiso 1 1 calc R . .
H14B H 0.6117 -0.0959 0.4141 0.043 Uiso 1 1 calc R . .
C15 C 0.7669(5) 0.5365(5) 0.4727(5) 0.0377(6) Uani 1 1 d U . .
H15 H 0.7932 0.5904 0.4897 0.045 Uiso 1 1 calc R . .
C16 C 0.6494(5) 0.2936(5) 0.3984(4) 0.0362(6) Uani 1 1 d U . .
H16A H 0.5933 0.2921 0.4106 0.043 Uiso 1 1 calc R . .
H16B H 0.6880 0.2612 0.4265 0.043 Uiso 1 1 calc R . .
C18 C 0.6372(5) -0.2055(5) 0.3433(5) 0.0348(6) Uani 1 1 d U . .
C1 C 0.7377(5) -0.3309(5) 0.3089(4) 0.0363(6) Uani 1 1 d U . .
H1 H 0.7729 -0.3733 0.2966 0.044 Uiso 1 1 calc R . .
C2 C 0.7977(5) 0.4579(5) 0.2706(5) 0.0371(6) Uani 1 1 d U . .
H2 H 0.8099 0.4598 0.3241 0.045 Uiso 1 1 calc R . .
C3 C 0.7116(5) 0.4552(5) 0.2255(5) 0.0362(6) Uani 1 1 d U . .
H3 H 0.6655 0.4529 0.2479 0.043 Uiso 1 1 calc R . .
C9 C 0.6942(5) 0.4559(5) 0.1490(5) 0.0359(6) Uani 1 1 d U . .
C10 C 0.5991(5) -0.2815(5) 0.2985(5) 0.0358(6) Uani 1 1 d U . .
H10 H 0.5379 -0.2911 0.2785 0.043 Uiso 1 1 calc R . .
C17 C 0.7261(5) -0.1930(5) 0.3710(5) 0.0359(6) Uani 1 1 d U . .
H17 H 0.7538 -0.1411 0.4024 0.043 Uiso 1 1 calc R . .
C21 C 0.7733(5) -0.2552(5) 0.3532(5) 0.0375(6) Uani 1 1 d U . .
H21 H 0.8346 -0.2456 0.3726 0.045 Uiso 1 1 calc R . .
C19 C 0.7863(5) -0.0479(5) 0.2483(4) 0.0353(6) Uani 1 1 d U . .
H19A H 0.7433 -0.0108 0.2623 0.042 Uiso 1 1 calc R . .
H19B H 0.7668 -0.1022 0.2488 0.042 Uiso 1 1 calc R . .
C20 C 0.2237(5) 0.2716(5) -0.1366(5) 0.0357(6) Uani 1 1 d U . .
H20A H 0.2274 0.2909 -0.1811 0.043 Uiso 1 1 calc R . .
H20B H 0.2068 0.2127 -0.1568 0.043 Uiso 1 1 calc R . .
C22 C 0.8713(5) -0.0153(5) 0.3911(5) 0.0360(6) Uani 1 1 d U . .
C23 C 0.9151(5) -0.0699(5) 0.4273(5) 0.0359(6) Uani 1 1 d U . .
H23 H 0.9454 -0.1087 0.4000 0.043 Uiso 1 1 calc R . .
C24 C 1.0099(5) 0.3581(5) 0.4511(5) 0.0372(6) Uani 1 1 d U . .
H24 H 1.0257 0.3910 0.4227 0.045 Uiso 1 1 calc R . .
C25 C 0.9477(5) 0.2340(5) 0.4553(5) 0.0375(6) Uani 1 1 d U . .
H25 H 0.9220 0.1801 0.4302 0.045 Uiso 1 1 calc R . .
C26 C 0.7649(5) 0.4545(5) 0.1179(5) 0.0365(6) Uani 1 1 d U . .
H26 H 0.7548 0.4545 0.0651 0.044 Uiso 1 1 calc R . .
C27 C 0.8756(5) -0.0182(5) 0.3101(4) 0.0360(6) Uani 1 1 d U . .
H27A H 0.9189 -0.0549 0.2958 0.043 Uiso 1 1 calc R . .
H27B H 0.8948 0.0364 0.3102 0.043 Uiso 1 1 calc R . .
C28 C 0.3754(5) 0.2649(5) 0.2138(5) 0.0364(6) Uani 1 1 d U . .
H28A H 0.3958 0.2470 0.2612 0.044 Uiso 1 1 calc R . .
H28B H 0.4265 0.2824 0.2002 0.044 Uiso 1 1 calc R . .
C29 C 0.8621(5) 0.4578(5) 0.2378(5) 0.0376(6) Uani 1 1 d U . .
H29 H 0.9202 0.4609 0.2687 0.045 Uiso 1 1 calc R . .
C30 C 0.9482(5) 0.2485(5) 0.3245(4) 0.0360(6) Uani 1 1 d U . .
H30A H 0.9868 0.2789 0.3063 0.043 Uiso 1 1 calc R . .
H30B H 0.9582 0.1908 0.3086 0.043 Uiso 1 1 calc R . .
C31 C 0.9687(5) 0.2792(5) 0.4117(5) 0.0372(6) Uani 1 1 d U . .
C32 C 0.3389(5) -0.1159(5) 0.3845(5) 0.0350(6) Uani 1 1 d U . .
C33 C 1.0270(5) 0.3870(5) 0.5320(5) 0.0386(7) Uani 1 1 d U . .
H33 H 1.0547 0.4402 0.5580 0.046 Uiso 1 1 calc R . .
C34 C 0.7738(5) 0.3998(5) 0.4734(5) 0.0378(7) Uani 1 1 d U . .
H34 H 0.8049 0.3597 0.4915 0.045 Uiso 1 1 calc R . .
C35 C 0.3804(5) -0.0968(5) 0.4643(5) 0.0372(6) Uani 1 1 d U . .
H35 H 0.3875 -0.0428 0.4973 0.045 Uiso 1 1 calc R . .
C36 C 0.8128(5) 0.4787(5) 0.4965(5) 0.0392(7) Uani 1 1 d U . .
H36 H 0.8709 0.4918 0.5286 0.047 Uiso 1 1 calc R . .
C37 C 0.3614(5) -0.2564(5) 0.3680(5) 0.0378(6) Uani 1 1 d U . .
H37 H 0.3564 -0.3099 0.3345 0.045 Uiso 1 1 calc R . .
C38 C 0.3304(5) -0.1945(5) 0.3371(5) 0.0367(6) Uani 1 1 d U . .
H38 H 0.3030 -0.2065 0.2826 0.044 Uiso 1 1 calc R . .
C39 C 0.8265(5) 0.0407(5) 0.4293(5) 0.0362(6) Uani 1 1 d U . .
H39 H 0.7968 0.0777 0.4049 0.043 Uiso 1 1 calc R . .
C40 C 0.9148(5) -0.0680(5) 0.5005(5) 0.0375(6) Uani 1 1 d U . .
H40 H 0.9451 -0.1045 0.5252 0.045 Uiso 1 1 calc R . .
C41 C 0.3087(5) -0.0498(5) 0.3491(5) 0.0366(6) Uani 1 1 d U . .
H41A H 0.2833 -0.0095 0.3843 0.044 Uiso 1 1 calc R . .
H41B H 0.2640 -0.0724 0.2983 0.044 Uiso 1 1 calc R . .
C42 C 0.3882(5) -0.0101(5) 0.3372(5) 0.0357(6) Uani 1 1 d U . .
H42A H 0.4204 -0.0529 0.3124 0.043 Uiso 1 1 calc R . .
H42B H 0.4271 0.0209 0.3888 0.043 Uiso 1 1 calc R . .
C43 C 0.9635(5) 0.2660(5) 0.5360(5) 0.0382(6) Uani 1 1 d U . .
H43 H 0.9450 0.2348 0.5646 0.046 Uiso 1 1 calc R . .
C44 C 0.8253(5) 0.0428(5) 0.5051(5) 0.0374(6) Uani 1 1 d U . .
H44 H 0.7944 0.0814 0.5321 0.045 Uiso 1 1 calc R . .
C45 C 0.3737(5) 0.4121(5) 0.2836(5) 0.0373(6) Uani 1 1 d U . .
C46 C 0.3722(5) 0.4365(5) 0.3642(5) 0.0383(7) Uani 1 1 d U . .
H46 H 0.3408 0.4046 0.3841 0.046 Uiso 1 1 calc R . .
C47 C 0.7284(5) 0.2230(5) -0.0435(5) 0.0353(6) Uani 1 1 d U . .
H47A H 0.6650 0.2213 -0.0515 0.042 Uiso 1 1 calc R . .
H47B H 0.7563 0.2657 0.0059 0.042 Uiso 1 1 calc R . .
C48 C 0.1542(5) 0.3133(5) -0.1023(5) 0.0371(6) Uani 1 1 d U . .
H48A H 0.1560 0.3007 -0.0531 0.045 Uiso 1 1 calc R . .
H48B H 0.1653 0.3725 -0.0901 0.045 Uiso 1 1 calc R . .
C49 C 0.0665(5) 0.2844(5) -0.1602(5) 0.0375(6) Uani 1 1 d U . .
C50 C 0.6499(5) -0.3435(5) 0.2828(5) 0.0377(6) Uani 1 1 d U . .
H50 H 0.6231 -0.3962 0.2532 0.045 Uiso 1 1 calc R . .
C51 C 1.0059(5) 0.3429(5) 0.5751(5) 0.0390(7) Uani 1 1 d U . .
H51 H 1.0196 0.3637 0.6304 0.047 Uiso 1 1 calc R . .
C52 C 0.4210(5) 0.4543(5) 0.2572(5) 0.0385(7) Uani 1 1 d U . .
H52 H 0.4261 0.4340 0.2056 0.046 Uiso 1 1 calc R . .
C53 C 0.3211(5) 0.3324(5) 0.2286(5) 0.0383(7) Uani 1 1 d U . .
H53A H 0.2770 0.3174 0.2519 0.046 Uiso 1 1 calc R . .
H53B H 0.2903 0.3410 0.1781 0.046 Uiso 1 1 calc R . .
C54 C 0.8463(5) 0.4533(5) 0.1606(5) 0.0373(6) Uani 1 1 d U . .
H54 H 0.8925 0.4493 0.1374 0.045 Uiso 1 1 calc R . .
C55 C 0.8676(5) -0.0097(5) 0.5399(5) 0.0375(6) Uani 1 1 d U . .
H55 H 0.8661 -0.0078 0.5911 0.045 Uiso 1 1 calc R . .
C56 C 0.3990(5) -0.2402(5) 0.4464(5) 0.0390(7) Uani 1 1 d U . .
H56 H 0.4166 -0.2828 0.4682 0.047 Uiso 1 1 calc R . .
C57 C 0.4178(5) 0.5070(5) 0.4094(5) 0.0394(7) Uani 1 1 d U . .
H57 H 0.4196 0.5252 0.4630 0.047 Uiso 1 1 calc R . .
C58 C 0.7384(5) 0.3306(5) -0.1071(5) 0.0366(6) Uani 1 1 d U . .
C59 C 0.6543(5) 0.3541(5) -0.1250(5) 0.0378(6) Uani 1 1 d U . .
H59 H 0.6057 0.3147 -0.1441 0.045 Uiso 1 1 calc R . .
C60 C 0.7967(5) 0.4715(5) -0.0722(5) 0.0375(6) Uani 1 1 d U . .
H60 H 0.8440 0.5121 -0.0535 0.045 Uiso 1 1 calc R . .
C61 C 0.4623(5) 0.5539(5) 0.3794(5) 0.0409(7) Uani 1 1 d U . .
H61 H 0.4922 0.6044 0.4126 0.049 Uiso 1 1 calc R . .
C62 C 0.8111(5) 0.3895(5) -0.0824(5) 0.0379(6) Uani 1 1 d U . .
H62 H 0.8683 0.3738 -0.0729 0.045 Uiso 1 1 calc R . .
C63 C 0.7499(5) 0.2452(5) -0.1115(5) 0.0373(6) Uani 1 1 d U . .
H63A H 0.8106 0.2354 -0.1102 0.045 Uiso 1 1 calc R . .
H63B H 0.7119 0.2101 -0.1617 0.045 Uiso 1 1 calc R . .
C64 C 0.4115(5) -0.1604(5) 0.4944(5) 0.0384(6) Uani 1 1 d U . .
H64 H 0.4414 -0.1487 0.5483 0.046 Uiso 1 1 calc R . .
C65 C 0.7138(5) 0.4914(5) -0.0894(5) 0.0386(7) Uani 1 1 d U . .
H65 H 0.7057 0.5468 -0.0836 0.046 Uiso 1 1 calc R . .
C66 C 0.6418(5) 0.4384(5) -0.1142(5) 0.0389(7) Uani 1 1 d U . .
H66 H 0.5855 0.4561 -0.1240 0.047 Uiso 1 1 calc R . .
C67 C 0.0229(5) 0.3357(5) -0.2003(5) 0.0392(7) Uani 1 1 d U . .
H67 H 0.0496 0.3884 -0.1905 0.047 Uiso 1 1 calc R . .
C68 C 0.4642(5) 0.5301(5) 0.3064(5) 0.0398(7) Uani 1 1 d U . .
H68 H 0.4942 0.5634 0.2867 0.048 Uiso 1 1 calc R . .
C69 C -0.0934(5) 0.2394(5) -0.2695(5) 0.0393(7) Uani 1 1 d U . .
H69 H -0.1489 0.2242 -0.3065 0.047 Uiso 1 1 calc R . .
C70 C -0.0552(5) 0.1839(5) -0.2359(5) 0.0404(7) Uani 1 1 d U . .
H70 H -0.0825 0.1308 -0.2493 0.048 Uiso 1 1 calc R . .
C71 C 0.0285(5) 0.2089(5) -0.1788(5) 0.0396(7) Uani 1 1 d U . .
H71 H 0.0571 0.1716 -0.1542 0.048 Uiso 1 1 calc R . .
C72 C -0.0575(5) 0.3125(5) -0.2535(5) 0.0406(7) Uani 1 1 d U . .
H72 H -0.0865 0.3494 -0.2784 0.049 Uiso 1 1 calc R . .
C119 C 0.7858(10) -0.1677(10) -0.3786(9) 0.0360(7) Uani 0.50 1 d PDU A 2
H11A H 0.7368 -0.1342 -0.3768 0.043 Uiso 0.50 1 calc PR A 2
H11B H 0.8145 -0.1597 -0.4172 0.043 Uiso 0.50 1 calc PR A 2
C112 C 1.0866(10) 0.0599(9) 0.2439(8) 0.0367(7) Uani 0.50 1 d PDU B 3
H11C H 1.0491 0.0579 0.2779 0.044 Uiso 0.50 1 calc PR B 3
H11D H 1.1187 0.0115 0.2353 0.044 Uiso 0.50 1 calc PR B 3
C106 C 1.0198(10) 0.1285(9) -0.0066(9) 0.0361(7) Uani 0.50 1 d PU C 4
H10A H 0.9930 0.1278 -0.0614 0.043 Uiso 0.50 1 calc PR C 4
H10B H 0.9725 0.1306 0.0184 0.043 Uiso 0.50 1 calc PR C 4
C107 C 1.0576(10) 0.0481(10) -0.0088(10) 0.0359(7) Uani 0.50 1 d PU C 4
H10C H 1.0988 0.0529 0.0428 0.043 Uiso 0.50 1 calc PR C 4
H10D H 1.0904 0.0362 -0.0480 0.043 Uiso 0.50 1 calc PR C 4
C110 C 1.1953(9) 0.1848(9) 0.3613(10) 0.0359(7) Uani 0.50 1 d PDU B 3
H11E H 1.1508 0.2108 0.3850 0.043 Uiso 0.50 1 calc PR B 3
H11F H 1.2113 0.1399 0.3839 0.043 Uiso 0.50 1 calc PR B 3
C109 C 1.2774(9) 0.2485(9) 0.3965(10) 0.0358(7) Uani 0.50 1 d PDU B 3
H10E H 1.3081 0.2380 0.3556 0.043 Uiso 0.50 1 calc PR B 3
H10F H 1.2543 0.3013 0.3983 0.043 Uiso 0.50 1 calc PR B 3
C129 C 1.0226(9) -0.2434(8) -0.0486(9) 0.0360(7) Uani 0.50 1 d PDU C 1
H12C H 1.0750 -0.2447 -0.0669 0.043 Uiso 0.50 1 calc PR C 1
H12D H 1.0421 -0.2311 0.0090 0.043 Uiso 0.50 1 calc PR C 1
C123 C 0.9206(10) -0.0335(10) -0.1100(9) 0.0357(7) Uani 0.50 1 d PU A 2
H12E H 0.8813 -0.0831 -0.1231 0.043 Uiso 0.50 1 calc PR A 2
H12F H 0.8850 0.0126 -0.1037 0.043 Uiso 0.50 1 calc PR A 2
C131 C 1.0292(10) -0.1046(9) -0.0395(9) 0.0363(7) Uani 0.50 1 d PU C 1
H13C H 1.0655 -0.1065 -0.0753 0.044 Uiso 0.50 1 calc PR C 1
H13D H 1.0685 -0.1037 0.0119 0.044 Uiso 0.50 1 calc PR C 1
C105 C 1.0746(10) 0.2019(9) 0.0315(9) 0.0366(7) Uani 0.50 1 d PU C 4
H10G H 1.1210 0.2021 0.0058 0.044 Uiso 0.50 1 calc PR C 4
H10H H 1.1023 0.2037 0.0864 0.044 Uiso 0.50 1 calc PR C 4
N(3) N 0.9874(8) -0.0243(8) -0.0292(7) 0.0359(6) Uani 0.50 1 d PU . .
C115 C 0.9441(10) -0.0101(10) 0.0375(9) 0.0357(7) Uani 0.50 1 d PU B 3
H11G H 0.9105 0.0372 0.0374 0.043 Uiso 0.50 1 calc PR B 3
H11H H 0.9027 -0.0576 0.0265 0.043 Uiso 0.50 1 calc PR B 3
C130 C 0.9743(10) -0.1756(9) -0.0679(9) 0.0358(7) Uani 0.50 1 d PU C 1
H13E H 0.9501 -0.1884 -0.1253 0.043 Uiso 0.50 1 calc PR C 1
H13F H 0.9255 -0.1686 -0.0443 0.043 Uiso 0.50 1 calc PR C 1
C113 C 1.0403(10) 0.0813(10) 0.1674(8) 0.0361(7) Uani 0.50 1 d PDU B 3
H22 H 0.9942 0.1173 0.1749 0.043 Uiso 0.50 1 calc PR B 3
H27 H 1.0817 0.1063 0.1475 0.043 Uiso 0.50 1 calc PR B 3
C126 C 0.8932(11) -0.4232(11) -0.1974(8) 0.0366(7) Uani 0.50 1 d PDU C 1
H12G H 0.8445 -0.4100 -0.1744 0.044 Uiso 0.50 1 calc PR C 1
H12H H 0.9254 -0.4606 -0.1712 0.044 Uiso 0.50 1 calc PR C 1
C127 C 0.9534(11) -0.3451(10) -0.1670(9) 0.0362(7) Uani 0.50 1 d PU C 1
H12I H 1.0061 -0.3531 -0.1849 0.043 Uiso 0.50 1 calc PR C 1
H12J H 0.9239 -0.3015 -0.1851 0.043 Uiso 0.50 1 calc PR C 1
C121 C 0.8940(10) -0.0918(10) -0.2586(8) 0.0365(7) Uani 0.50 1 d PDU A 2
H12K H 0.8502 -0.0541 -0.2695 0.044 Uiso 0.50 1 calc PR A 2
H12L H 0.9310 -0.0894 -0.2930 0.044 Uiso 0.50 1 calc PR A 2
C120 C 0.8477(10) -0.1602(10) -0.2989(8) 0.0368(7) Uani 0.50 1 d PDU A 2
H12M H 0.8134 -0.1738 -0.2664 0.044 Uiso 0.50 1 calc PR A 2
H12N H 0.8882 -0.2021 -0.3062 0.044 Uiso 0.50 1 calc PR A 2
C128 C 0.9752(10) -0.3255(8) -0.0816(9) 0.0359(7) Uani 0.50 1 d PDU C 1
H12O H 1.0120 -0.3653 -0.0634 0.043 Uiso 0.50 1 calc PR C 1
H12P H 0.9219 -0.3264 -0.0649 0.043 Uiso 0.50 1 calc PR C 1
C114 C 1.0068(10) 0.0045(9) 0.1195(9) 0.0364(7) Uani 0.50 1 d PU B 3
H11I H 0.9771 -0.0206 0.1488 0.044 Uiso 0.50 1 calc PR B 3
H11J H 1.0567 -0.0265 0.1130 0.044 Uiso 0.50 1 calc PR B 3
C122 C 0.9542(10) -0.0379(10) -0.1791(8) 0.0365(7) Uani 0.50 1 d PDU A 2
H12Q H 1.0116 -0.0591 -0.1699 0.044 Uiso 0.50 1 calc PR A 2
H12R H 0.9626 0.0175 -0.1827 0.044 Uiso 0.50 1 calc PR A 2
C104 C 1.0261(10) 0.2807(10) 0.0308(9) 0.0368(7) Uani 0.50 1 d PU C 4
H10I H 1.0214 0.2920 -0.0195 0.044 Uiso 0.50 1 calc PR C 4
H10J H 0.9666 0.2701 0.0335 0.044 Uiso 0.50 1 calc PR C 4
C108 C 1.3485(13) 0.2638(13) 0.4732(14) 0.078(8) Uani 0.50 1 d PU B 3
H4 H 1.3534 0.2143 0.4890 0.117 Uiso 0.50 1 calc PR B 3
H6 H 1.3343 0.3069 0.5137 0.117 Uiso 0.50 1 calc PR B 3
H7 H 1.4037 0.2801 0.4662 0.117 Uiso 0.50 1 calc PR B 3
C111 C 1.1431(11) 0.1404(9) 0.2678(9) 0.0364(7) Uani 0.50 1 d PDU B 3
H28 H 1.1055 0.1795 0.2490 0.044 Uiso 0.50 1 calc PR B 3
H30 H 1.1869 0.1316 0.2385 0.044 Uiso 0.50 1 calc PR B 3
C101 C 1.1297(11) 0.4578(10) 0.2187(10) 0.0368(7) Uani 0.50 1 d PU C 4
H10K H 1.1888 0.4657 0.2141 0.044 Uiso 0.50 1 calc PR C 4
H10L H 1.0945 0.5012 0.2063 0.044 Uiso 0.50 1 calc PR C 4
C103 C 1.0684(10) 0.3515(10) 0.0942(9) 0.0370(7) Uani 0.50 1 d PU C 4
H10M H 1.1265 0.3589 0.0872 0.044 Uiso 0.50 1 calc PR C 4
H10N H 1.0374 0.3966 0.0805 0.044 Uiso 0.50 1 calc PR C 4
C100 C 1.1269(15) 0.4420(16) 0.2927(14) 0.088(7) Uani 0.50 1 d PU C 4
H9 H 1.0695 0.4503 0.3002 0.132 Uiso 0.50 1 calc PR C 4
H11 H 1.1707 0.4790 0.3367 0.132 Uiso 0.50 1 calc PR C 4
H12 H 1.1388 0.3861 0.2900 0.132 Uiso 0.50 1 calc PR C 4
C117 C 0.6950(11) -0.2660(11) -0.4682(11) 0.0360(7) Uani 0.50 1 d PU A 2
H11K H 0.6709 -0.3232 -0.4849 0.043 Uiso 0.50 1 calc PR A 2
H11L H 0.7266 -0.2604 -0.5057 0.043 Uiso 0.50 1 calc PR A 2
C118 C 0.7644(11) -0.2507(10) -0.3865(10) 0.0369(7) Uani 0.50 1 d PU A 2
H11M H 0.7392 -0.2578 -0.3454 0.044 Uiso 0.50 1 calc PR A 2
H11N H 0.8138 -0.2835 -0.3891 0.044 Uiso 0.50 1 calc PR A 2
C116 C 0.6103(14) -0.2103(13) -0.4798(14) 0.079(7) Uani 0.50 1 d PU A 2
H13 H 0.5701 -0.2238 -0.4527 0.118 Uiso 0.50 1 calc PR A 2
H14 H 0.5804 -0.2220 -0.5356 0.118 Uiso 0.50 1 calc PR A 2
H16 H 0.6311 -0.1528 -0.4578 0.118 Uiso 0.50 1 calc PR A 2
C124 C 0.7850(13) -0.5530(11) -0.3163(14) 0.088(7) Uani 0.50 1 d PDU C 1
H18 H 0.8054 -0.5916 -0.2873 0.132 Uiso 0.50 1 calc PR C 1
H19 H 0.7805 -0.5775 -0.3717 0.132 Uiso 0.50 1 calc PR C 1
H20 H 0.7280 -0.5385 -0.3106 0.132 Uiso 0.50 1 calc PR C 1
C102 C 1.0836(11) 0.3701(11) 0.1751(10) 0.0358(7) Uani 0.50 1 d PU C 4
H10O H 1.1203 0.3307 0.1944 0.043 Uiso 0.50 1 calc PR C 4
H10P H 1.0279 0.3654 0.1872 0.043 Uiso 0.50 1 calc PR C 4
C125 C 0.8496(10) -0.4763(9) -0.2835(9) 0.0361(7) Uani 0.50 1 d PDU C 1
H12S H 0.8209 -0.4379 -0.3104 0.043 Uiso 0.50 1 calc PR C 1
H12T H 0.8987 -0.4921 -0.3053 0.043 Uiso 0.50 1 calc PR C 1

loop_
_atom_site_aniso_label
_atom_site_aniso_U_11
_atom_site_aniso_U_22
_atom_site_aniso_U_33
_atom_site_aniso_U_23
_atom_site_aniso_U_13
_atom_site_aniso_U_12
Au1 0.02125(18) 0.0179(2) 0.0242(2) 0.00452(16) 0.00836(15) 0.00137(15)
Au2 0.02667(14) 0.02143(15) 0.02505(16) 0.00310(12) 0.00871(12) -0.00019(12)
Au3 0.02514(14) 0.01938(15) 0.02944(16) 0.00461(12) 0.00822(12) 0.00070(12)
Au4 0.02811(14) 0.02277(15) 0.02911(16) 0.00546(12) 0.01344(12) 0.00469(12)
Au5 0.02345(14) 0.02373(16) 0.02857(16) 0.00545(12) 0.01013(12) -0.00028(12)
Au6 0.02235(14) 0.02237(15) 0.02953(16) 0.00497(12) 0.00656(12) 0.00224(12)
Au7 0.02430(14) 0.02409(16) 0.03305(17) 0.00494(13) 0.00709(12) -0.00043(12)
Au8 0.03055(15) 0.02306(16) 0.02700(16) 0.00555(12) 0.00963(12) 0.00155(12)
Au9 0.02930(15) 0.02234(16) 0.02877(16) 0.00446(12) 0.00878(12) -0.00150(12)
Au10 0.02645(15) 0.02858(17) 0.03348(17) 0.00785(13) 0.01316(12) 0.00206(12)
Au11 0.02628(14) 0.02260(15) 0.02621(16) 0.00671(12) 0.00972(12) 0.00262(12)
Au12 0.03201(15) 0.02409(16) 0.03120(17) 0.00590(13) 0.01019(13) 0.00319(12)
Au13 0.03314(16) 0.02924(17) 0.03820(18) 0.00830(14) 0.01331(13) 0.00939(13)
S14 0.0331(7) 0.0307(7) 0.0353(7) 0.0079(6) 0.0135(6) 0.0016(6)
S15 0.0301(7) 0.0264(7) 0.0366(7) 0.0061(6) 0.0097(6) 0.0006(6)
S16 0.0312(7) 0.0260(7) 0.0326(7) 0.0075(6) 0.0110(6) 0.0008(6)
S17 0.0271(7) 0.0267(7) 0.0325(7) 0.0062(6) 0.0087(6) 0.0031(6)
S18 0.0372(7) 0.0292(7) 0.0354(7) 0.0059(6) 0.0081(6) 0.0069(6)
S19 0.0322(7) 0.0325(7) 0.0357(7) 0.0056(6) 0.0129(6) -0.0014(6)
S20 0.0307(7) 0.0276(7) 0.0321(7) 0.0043(6) 0.0088(6) 0.0024(6)
S1 0.0343(7) 0.0246(7) 0.0346(7) 0.0044(6) 0.0100(6) 0.0009(6)
S2 0.0419(7) 0.0355(7) 0.0442(8) 0.0102(7) 0.0195(6) 0.0084(7)
C4 0.0341(10) 0.0293(10) 0.0361(10) 0.0050(9) 0.0086(9) 0.0013(9)
C5 0.0356(10) 0.0307(10) 0.0373(10) 0.0038(9) 0.0079(9) 0.0020(9)
C6 0.0348(10) 0.0290(10) 0.0358(10) 0.0046(9) 0.0092(9) 0.0015(9)
C7 0.0355(10) 0.0293(10) 0.0364(10) 0.0053(9) 0.0081(9) 0.0019(9)
C8 0.0367(10) 0.0312(10) 0.0381(10) 0.0033(9) 0.0073(9) 0.0028(9)
C11 0.0359(10) 0.0307(10) 0.0368(10) 0.0038(9) 0.0081(9) 0.0019(9)
C12 0.0347(10) 0.0300(10) 0.0368(10) 0.0045(9) 0.0083(9) 0.0022(9)
C13 0.0356(10) 0.0291(10) 0.0371(10) 0.0053(9) 0.0080(9) 0.0020(9)
C14 0.0353(10) 0.0299(10) 0.0367(10) 0.0050(9) 0.0078(9) 0.0025(9)
C15 0.0366(10) 0.0311(10) 0.0386(10) 0.0030(9) 0.0071(9) 0.0021(9)
C16 0.0359(10) 0.0302(10) 0.0371(10) 0.0044(9) 0.0075(9) 0.0023(9)
C18 0.0350(10) 0.0296(10) 0.0360(10) 0.0059(9) 0.0077(9) 0.0023(9)
C1 0.0361(10) 0.0298(10) 0.0381(10) 0.0051(9) 0.0077(9) 0.0028(9)
C2 0.0367(10) 0.0302(10) 0.0379(10) 0.0038(9) 0.0061(9) 0.0032(9)
C3 0.0357(10) 0.0298(10) 0.0375(10) 0.0038(9) 0.0075(9) 0.0017(9)
C9 0.0357(10) 0.0294(10) 0.0374(10) 0.0046(9) 0.0073(9) 0.0014(9)
C10 0.0352(10) 0.0300(10) 0.0375(10) 0.0053(9) 0.0076(9) 0.0020(9)
C17 0.0357(10) 0.0296(10) 0.0374(10) 0.0048(9) 0.0075(9) 0.0011(9)
C21 0.0367(10) 0.0311(10) 0.0386(10) 0.0043(9) 0.0067(9) 0.0025(9)
C19 0.0347(10) 0.0297(10) 0.0368(10) 0.0045(9) 0.0080(9) 0.0026(9)
C20 0.0354(10) 0.0305(10) 0.0364(10) 0.0053(9) 0.0073(9) 0.0028(9)
C22 0.0347(10) 0.0308(10) 0.0371(10) 0.0044(9) 0.0072(9) 0.0020(9)
C23 0.0348(10) 0.0300(10) 0.0376(10) 0.0042(9) 0.0076(9) 0.0020(9)
C24 0.0364(10) 0.0315(10) 0.0382(10) 0.0038(9) 0.0081(9) 0.0007(9)
C25 0.0364(10) 0.0313(10) 0.0380(10) 0.0031(9) 0.0066(9) 0.0021(9)
C26 0.0367(10) 0.0300(10) 0.0379(10) 0.0053(9) 0.0074(9) 0.0017(9)
C27 0.0350(10) 0.0306(10) 0.0374(10) 0.0046(9) 0.0078(9) 0.0025(9)
C28 0.0366(10) 0.0307(10) 0.0368(10) 0.0046(9) 0.0073(9) 0.0047(9)
C29 0.0359(10) 0.0303(10) 0.0394(10) 0.0033(9) 0.0063(9) 0.0020(9)
C30 0.0350(10) 0.0301(10) 0.0376(10) 0.0042(9) 0.0077(9) 0.0022(9)
C31 0.0355(10) 0.0310(10) 0.0383(10) 0.0034(9) 0.0064(9) 0.0033(9)
C32 0.0350(10) 0.0300(10) 0.0365(10) 0.0055(9) 0.0089(9) 0.0016(9)
C33 0.0364(10) 0.0321(10) 0.0392(10) 0.0018(9) 0.0065(9) 0.0019(9)
C34 0.0372(10) 0.0312(10) 0.0378(10) 0.0036(9) 0.0058(9) 0.0027(9)
C35 0.0373(10) 0.0306(10) 0.0377(10) 0.0040(9) 0.0071(9) 0.0028(9)
C36 0.0373(10) 0.0327(10) 0.0396(10) 0.0023(9) 0.0065(9) 0.0018(9)
C37 0.0377(10) 0.0310(10) 0.0381(10) 0.0038(9) 0.0067(9) 0.0016(9)
C38 0.0371(10) 0.0303(10) 0.0374(10) 0.0045(9) 0.0078(9) 0.0018(9)
C39 0.0354(10) 0.0311(10) 0.0369(10) 0.0041(9) 0.0081(9) 0.0013(9)
C40 0.0366(10) 0.0309(10) 0.0387(10) 0.0050(9) 0.0058(9) 0.0019(9)
C41 0.0359(10) 0.0310(10) 0.0381(10) 0.0044(9) 0.0086(9) 0.0015(9)
C42 0.0359(10) 0.0298(10) 0.0369(10) 0.0044(9) 0.0085(9) 0.0018(9)
C43 0.0376(10) 0.0318(10) 0.0389(10) 0.0049(9) 0.0064(9) 0.0027(9)
C44 0.0360(10) 0.0320(10) 0.0382(10) 0.0032(9) 0.0081(9) 0.0023(9)
C45 0.0367(10) 0.0315(10) 0.0376(10) 0.0046(9) 0.0067(9) 0.0026(9)
C46 0.0368(10) 0.0321(10) 0.0392(10) 0.0030(9) 0.0074(9) 0.0026(9)
C47 0.0348(10) 0.0301(10) 0.0367(10) 0.0047(9) 0.0085(9) 0.0018(9)
C48 0.0359(10) 0.0306(10) 0.0382(10) 0.0035(9) 0.0066(9) 0.0041(9)
C49 0.0364(10) 0.0308(10) 0.0386(10) 0.0042(9) 0.0058(9) 0.0036(9)
C50 0.0374(10) 0.0307(10) 0.0384(10) 0.0035(9) 0.0071(9) 0.0017(9)
C51 0.0370(10) 0.0326(10) 0.0387(10) 0.0023(9) 0.0052(9) 0.0033(9)
C52 0.0376(10) 0.0319(10) 0.0392(10) 0.0030(9) 0.0077(9) 0.0016(9)
C53 0.0376(10) 0.0319(10) 0.0385(10) 0.0034(9) 0.0069(9) 0.0030(9)
C54 0.0365(10) 0.0310(10) 0.0391(10) 0.0048(9) 0.0077(9) 0.0011(9)
C55 0.0363(10) 0.0321(10) 0.0379(10) 0.0035(9) 0.0075(9) 0.0017(9)
C56 0.0393(10) 0.0317(10) 0.0388(10) 0.0038(9) 0.0064(9) 0.0025(9)
C57 0.0374(10) 0.0333(10) 0.0389(10) 0.0009(9) 0.0070(9) 0.0027(9)
C58 0.0377(10) 0.0303(10) 0.0368(10) 0.0053(9) 0.0075(9) 0.0012(9)
C59 0.0381(10) 0.0318(10) 0.0380(10) 0.0047(9) 0.0075(9) 0.0018(9)
C60 0.0383(10) 0.0307(10) 0.0381(10) 0.0053(9) 0.0068(9) 0.0005(9)
C61 0.0386(10) 0.0331(10) 0.0409(10) 0.0017(9) 0.0043(9) 0.0031(10)
C62 0.0380(10) 0.0315(10) 0.0380(10) 0.0043(9) 0.0070(9) 0.0023(9)
C63 0.0372(10) 0.0314(10) 0.0377(10) 0.0044(9) 0.0076(9) 0.0017(9)
C64 0.0397(10) 0.0316(10) 0.0380(10) 0.0044(9) 0.0075(9) 0.0019(9)
C65 0.0392(10) 0.0311(10) 0.0388(10) 0.0048(9) 0.0060(9) 0.0026(9)
C66 0.0383(10) 0.0324(10) 0.0390(10) 0.0040(9) 0.0063(9) 0.0025(9)
C67 0.0379(10) 0.0322(10) 0.0401(10) 0.0047(9) 0.0052(9) 0.0014(9)
C68 0.0387(10) 0.0325(10) 0.0403(10) 0.0033(9) 0.0057(9) 0.0021(10)
C69 0.0369(10) 0.0339(10) 0.0389(10) 0.0030(9) 0.0054(9) 0.0029(10)
C70 0.0383(10) 0.0330(10) 0.0407(10) 0.0020(9) 0.0055(9) 0.0020(10)
C71 0.0381(10) 0.0316(10) 0.0409(10) 0.0038(9) 0.0050(9) 0.0022(10)
C72 0.0391(10) 0.0338(10) 0.0410(10) 0.0043(9) 0.0056(9) 0.0027(10)
C119 0.0357(10) 0.0299(10) 0.0373(10) 0.0046(10) 0.0075(10) 0.0026(10)
C112 0.0360(10) 0.0305(10) 0.0376(10) 0.0036(10) 0.0076(10) 0.0018(10)
C106 0.0357(10) 0.0303(10) 0.0374(10) 0.0045(10) 0.0078(10) 0.0024(10)
C107 0.0350(10) 0.0305(10) 0.0373(10) 0.0039(10) 0.0084(10) 0.0019(10)
C110 0.0354(10) 0.0303(10) 0.0369(10) 0.0045(10) 0.0075(10) 0.0024(10)
C109 0.0348(10) 0.0302(10) 0.0370(10) 0.0038(10) 0.0076(10) 0.0026(10)
C129 0.0354(10) 0.0304(9) 0.0371(10) 0.0043(10) 0.0079(10) 0.0020(10)
C123 0.0349(10) 0.0300(10) 0.0371(9) 0.0041(10) 0.0079(9) 0.0025(10)
C131 0.0354(10) 0.0308(10) 0.0372(10) 0.0038(10) 0.0078(10) 0.0027(10)
C105 0.0358(10) 0.0306(10) 0.0375(10) 0.0043(10) 0.0071(10) 0.0021(10)
N(3) 0.0350(10) 0.0303(10) 0.0373(9) 0.0040(10) 0.0081(9) 0.0023(9)
C115 0.0350(10) 0.0299(10) 0.0373(10) 0.0041(10) 0.0082(9) 0.0018(10)
C130 0.0350(10) 0.0302(9) 0.0371(10) 0.0043(10) 0.0077(10) 0.0024(10)
C113 0.0355(10) 0.0302(10) 0.0375(10) 0.0044(10) 0.0078(10) 0.0022(10)
C126 0.0354(10) 0.0302(10) 0.0379(10) 0.0031(10) 0.0072(10) 0.0020(10)
C127 0.0354(10) 0.0305(10) 0.0371(10) 0.0042(10) 0.0072(10) 0.0022(10)
C121 0.0356(10) 0.0304(10) 0.0376(10) 0.0036(10) 0.0076(10) 0.0012(10)
C120 0.0356(10) 0.0309(10) 0.0376(10) 0.0031(10) 0.0074(10) 0.0024(10)
C128 0.0354(10) 0.0302(10) 0.0369(10) 0.0042(10) 0.0077(10) 0.0022(10)
C114 0.0355(10) 0.0310(10) 0.0374(10) 0.0038(10) 0.0082(10) 0.0025(10)
C122 0.0357(10) 0.0305(10) 0.0376(9) 0.0043(10) 0.0071(9) 0.0023(10)
C104 0.0360(10) 0.0308(10) 0.0378(10) 0.0040(10) 0.0073(10) 0.0027(10)
C108 0.052(11) 0.040(12) 0.097(14) 0.009(11) -0.044(10) 0.014(9)
C111 0.0355(10) 0.0306(10) 0.0371(10) 0.0035(10) 0.0076(10) 0.0021(10)
C101 0.0359(10) 0.0305(10) 0.0381(10) 0.0039(10) 0.0073(10) 0.0018(10)
C103 0.0360(10) 0.0308(10) 0.0380(10) 0.0039(10) 0.0069(10) 0.0023(10)
C100 0.085(15) 0.124(19) 0.101(14) 0.063(15) 0.069(13) 0.022(14)
C117 0.0357(10) 0.0303(10) 0.0370(10) 0.0044(10) 0.0079(10) 0.0026(10)
C118 0.0363(10) 0.0306(10) 0.0377(10) 0.0038(10) 0.0073(10) 0.0022(10)
C116 0.071(13) 0.060(14) 0.095(16) 0.020(12) 0.007(9) 0.037(9)
C124 0.074(15) 0.083(17) 0.115(19) 0.028(14) 0.042(14) 0.016(13)
C102 0.0356(10) 0.0301(10) 0.0370(10) 0.0047(10) 0.0078(10) 0.0014(10)
C125 0.0358(10) 0.0305(10) 0.0370(10) 0.0043(10) 0.0080(10) 0.0020(10)

loop_
_atom_type_symbol
_atom_type_description
_atom_type_scat_dispersion_real
_atom_type_scat_dispersion_imag
_atom_type_scat_source
C C 0.0033 0.0016 'International Tables Vol C Tables 4.2.6.8 and 6.1.1.4'
H H 0.0000 0.0000 'International Tables Vol C Tables 4.2.6.8 and 6.1.1.4'
N N 0.0061 0.0033 'International Tables Vol C Tables 4.2.6.8 and 6.1.1.4'
S S 0.1246 0.1234 'International Tables Vol C Tables 4.2.6.8 and 6.1.1.4'
Au Au -2.0133 8.8022 'International Tables Vol C Tables 4.2.6.8 and 6.1.1.4'

loop_
_geom_angle_atom_site_label_1
_geom_angle_atom_site_label_2
_geom_angle_atom_site_label_3
_geom_angle
_geom_angle_site_symmetry_1
_geom_angle_site_symmetry_3
Au5 Au1 Au5 179.999(2) 2_655 .
Au5 Au1 Au2 119.270(8) 2_655 .
Au5 Au1 Au2 60.729(8) . .
Au5 Au1 Au2 60.731(8) 2_655 2_655
Au5 Au1 Au2 119.270(8) . 2_655
Au2 Au1 Au2 180.0 . 2_655
Au5 Au1 Au11 64.004(8) 2_655 .
Au5 Au1 Au11 115.995(8) . .
Au2 Au1 Au11 63.960(8) . .
Au2 Au1 Au11 116.041(8) 2_655 .
Au5 Au1 Au11 115.997(8) 2_655 2_655
Au5 Au1 Au11 64.004(8) . 2_655
Au2 Au1 Au11 116.041(8) . 2_655
Au2 Au1 Au11 63.959(8) 2_655 2_655
Au11 Au1 Au11 180.0 . 2_655
Au5 Au1 Au4 64.275(8) 2_655 .
Au5 Au1 Au4 115.725(9) . .
Au2 Au1 Au4 64.429(8) . .
Au2 Au1 Au4 115.572(8) 2_655 .
Au11 Au1 Au4 60.901(9) . .
Au11 Au1 Au4 119.101(8) 2_655 .
Au5 Au1 Au4 115.727(8) 2_655 2_655
Au5 Au1 Au4 64.273(9) . 2_655
Au2 Au1 Au4 115.569(9) . 2_655
Au2 Au1 Au4 64.429(8) 2_655 2_655
Au11 Au1 Au4 119.099(8) . 2_655
Au11 Au1 Au4 60.899(9) 2_655 2_655
Au4 Au1 Au4 179.998(1) . 2_655
Au5 Au1 Au6 64.898(8) 2_655 2_655
Au5 Au1 Au6 115.103(8) . 2_655
Au2 Au1 Au6 116.198(9) . 2_655
Au2 Au1 Au6 63.802(9) 2_655 2_655
Au11 Au1 Au6 116.413(8) . 2_655
Au11 Au1 Au6 63.589(8) 2_655 2_655
Au4 Au1 Au6 64.352(9) . 2_655
Au4 Au1 Au6 115.649(9) 2_655 2_655
Au5 Au1 Au6 115.102(8) 2_655 .
Au5 Au1 Au6 64.897(8) . .
Au2 Au1 Au6 63.803(9) . .
Au2 Au1 Au6 116.196(9) 2_655 .
Au11 Au1 Au6 63.588(8) . .
Au11 Au1 Au6 116.410(8) 2_655 .
Au4 Au1 Au6 115.649(9) . .
Au4 Au1 Au6 64.349(9) 2_655 .
Au6 Au1 Au6 180.0 2_655 .
Au5 Au1 Au3 115.736(8) 2_655 .
Au5 Au1 Au3 64.264(8) . .
Au2 Au1 Au3 64.702(8) . .
Au2 Au1 Au3 115.299(9) 2_655 .
Au11 Au1 Au3 115.869(9) . .
Au11 Au1 Au3 64.133(9) 2_655 .
Au4 Au1 Au3 63.832(8) . .
Au4 Au1 Au3 116.167(8) 2_655 .
Au6 Au1 Au3 60.066(8) 2_655 .
Au6 Au1 Au3 119.935(8) . .
Au5 Au1 Au3 64.265(8) 2_655 2_655
Au5 Au1 Au3 115.735(8) . 2_655
Au2 Au1 Au3 115.298(8) . 2_655
Au2 Au1 Au3 64.702(9) 2_655 2_655
Au11 Au1 Au3 64.131(8) . 2_655
Au11 Au1 Au3 115.867(8) 2_655 2_655
Au4 Au1 Au3 116.168(8) . 2_655
Au4 Au1 Au3 63.833(8) 2_655 2_655
Au6 Au1 Au3 119.935(8) 2_655 2_655
Au6 Au1 Au3 60.064(8) . 2_655
Au3 Au1 Au3 180.0 . 2_655
S20 Au2 Au1 154.01(4) . .
S20 Au2 Au5 145.36(5) . .
Au1 Au2 Au5 59.508(8) . .
S20 Au2 Au6 118.78(5) . .
Au1 Au2 Au6 58.370(8) . .
Au5 Au2 Au6 62.519(10) . .
S20 Au2 Au11 97.17(5) . .
Au1 Au2 Au11 58.091(8) . .
Au5 Au2 Au11 109.949(12) . .
Au6 Au2 Au11 59.851(10) . .
S20 Au2 Au4 103.40(5) . .
Au1 Au2 Au4 57.988(8) . .
Au5 Au2 Au4 109.271(12) . .
Au6 Au2 Au4 106.146(11) . .
Au11 Au2 Au4 57.056(9) . .
S20 Au2 Au3 131.66(5) . .
Au1 Au2 Au3 58.019(8) . .
Au5 Au2 Au3 61.476(10) . .
Au6 Au2 Au3 109.539(12) . .
Au11 Au2 Au3 105.848(11) . .
Au4 Au2 Au3 59.535(9) . .
S1 Au3 Au6 144.01(5) . 2_655
S1 Au3 Au1 148.81(5) . .
Au6 Au3 Au1 59.854(8) 2_655 .
S1 Au3 Au4 109.40(5) . .
Au6 Au3 Au4 62.147(10) 2_655 .
Au1 Au3 Au4 57.913(8) . .
S1 Au3 Au5 106.86(5) . .
Au6 Au3 Au5 109.100(12) 2_655 .
Au1 Au3 Au5 57.376(8) . .
Au4 Au3 Au5 105.410(11) . .
S1 Au3 Au11 142.01(5) . 2_655
Au6 Au3 Au11 61.211(10) 2_655 2_655
Au1 Au3 Au11 57.631(8) . 2_655
Au4 Au3 Au11 108.484(12) . 2_655
Au5 Au3 Au11 59.533(10) . 2_655
S1 Au3 Au2 91.54(5) . .
Au6 Au3 Au2 109.664(12) 2_655 .
Au1 Au3 Au2 57.280(8) . .
Au4 Au3 Au2 59.950(9) . .
Au5 Au3 Au2 56.264(9) . .
Au11 Au3 Au2 104.888(12) 2_655 .
S2 Au4 Au1 153.12(5) . .
S2 Au4 Au11 146.32(5) . .
Au1 Au4 Au11 59.408(8) . .
S2 Au4 Au3 102.11(5) . .
Au1 Au4 Au3 58.255(8) . .
Au11 Au4 Au3 109.858(12) . .
S2 Au4 Au5 119.98(5) . 2_655
Au1 Au4 Au5 57.539(8) . 2_655
Au11 Au4 Au5 61.131(10) . 2_655
Au3 Au4 Au5 105.832(12) . 2_655
S2 Au4 Au2 132.22(5) . .
Au1 Au4 Au2 57.583(8) . .
Au11 Au4 Au2 61.051(10) . .
Au3 Au4 Au2 60.515(9) . .
Au5 Au4 Au2 107.760(12) 2_655 .
S2 Au4 Au6 96.57(5) . 2_655
Au1 Au4 Au6 57.889(8) . 2_655
Au11 Au4 Au6 109.639(12) . 2_655
Au3 Au4 Au6 56.359(9) . 2_655
Au5 Au4 Au6 60.443(10) 2_655 2_655
Au2 Au4 Au6 105.517(11) . 2_655
S19 Au5 Au1 154.58(5) . .
S19 Au5 Au2 144.76(5) . .
Au1 Au5 Au2 59.763(8) . .
S19 Au5 Au11 97.79(5) . 2_655
Au1 Au5 Au11 58.188(7) . 2_655
Au2 Au5 Au11 110.261(12) . 2_655
S19 Au5 Au4 103.31(5) . 2_655
Au1 Au5 Au4 58.187(7) . 2_655
Au2 Au5 Au4 109.635(11) . 2_655
Au11 Au5 Au4 57.185(10) 2_655 2_655
S19 Au5 Au3 119.65(5) . .
Au1 Au5 Au3 58.359(8) . .
Au2 Au5 Au3 62.261(10) . .
Au11 Au5 Au3 60.244(10) 2_655 .
Au4 Au5 Au3 106.536(11) 2_655 .
S19 Au5 Au6 131.34(5) . .
Au1 Au5 Au6 57.935(7) . .
Au2 Au5 Au6 61.036(10) . .
Au11 Au5 Au6 106.154(11) 2_655 .
Au4 Au5 Au6 60.039(10) 2_655 .
Au3 Au5 Au6 109.013(11) . .
S19 Au5 Au10 45.91(5) . 2_655
Au1 Au5 Au10 109.628(10) . 2_655
Au2 Au5 Au10 169.324(12) . 2_655
Au11 Au5 Au10 61.344(9) 2_655 2_655
Au4 Au5 Au10 60.722(9) 2_655 2_655
Au3 Au5 Au10 114.411(12) . 2_655
Au6 Au5 Au10 113.407(12) . 2_655
S17 Au6 Au1 153.74(5) . .
S17 Au6 Au3 145.99(5) . 2_655
Au1 Au6 Au3 60.081(8) . 2_655
S17 Au6 Au11 127.82(5) . .
Au1 Au6 Au11 58.005(8) . .
Au3 Au6 Au11 62.143(10) 2_655 .
S17 Au6 Au2 100.79(5) . .
Au1 Au6 Au2 57.827(8) . .
Au3 Au6 Au2 110.210(12) 2_655 .
Au11 Au6 Au2 60.075(9) . .
S17 Au6 Au4 123.43(5) . 2_655
Au1 Au6 Au4 57.761(8) . 2_655
Au3 Au6 Au4 61.498(10) 2_655 2_655
Au11 Au6 Au4 108.695(12) . 2_655
Au2 Au6 Au4 105.493(12) . 2_655
S17 Au6 Au5 99.28(5) . .
Au1 Au6 Au5 57.168(8) . .
Au3 Au6 Au5 109.210(12) 2_655 .
Au11 Au6 Au5 105.288(12) . .
Au2 Au6 Au5 56.445(9) . .
Au4 Au6 Au5 59.518(10) 2_655 .
S17 Au6 Au13 85.54(5) . 2_655
Au1 Au6 Au13 114.332(11) . 2_655
Au3 Au6 Au13 65.411(10) 2_655 2_655
Au11 Au6 Au13 120.561(12) . 2_655
Au2 Au6 Au13 171.225(13) . 2_655
Au4 Au6 Au13 65.786(10) 2_655 2_655
Au5 Au6 Au13 116.822(12) . 2_655
S17 Au6 Au12 92.82(5) . 2_655
Au1 Au6 Au12 109.827(10) . 2_655
Au3 Au6 Au12 61.428(9) 2_655 2_655
Au11 Au6 Au12 62.527(9) . 2_655
Au2 Au6 Au12 116.062(12) . 2_655
Au4 Au6 Au12 117.526(12) 2_655 2_655
Au5 Au6 Au12 166.752(12) . 2_655
Au13 Au6 Au12 69.261(10) 2_655 2_655
S15 Au7 S17 172.06(7) . .
S14 Au8 S20 172.78(7) . .
S1 Au9 S15 174.10(7) . .
S19 Au10 S14 172.98(6) 2_655 .
S19 Au10 Au5 47.83(4) 2_655 2_655
S14 Au10 Au5 138.88(5) . 2_655
S16 Au11 Au1 156.56(5) . .
S16 Au11 Au4 142.80(5) . .
Au1 Au11 Au4 59.692(8) . .
S16 Au11 Au6 104.65(5) . .
Au1 Au11 Au6 58.407(8) . .
Au4 Au11 Au6 110.222(11) . .
S16 Au11 Au5 120.24(5) . 2_655
Au1 Au11 Au5 57.807(8) . 2_655
Au4 Au11 Au5 61.683(10) . 2_655
Au6 Au11 Au5 105.983(12) . 2_655
S16 Au11 Au2 130.93(5) . .
Au1 Au11 Au2 57.950(8) . .
Au4 Au11 Au2 61.893(10) . .
Au6 Au11 Au2 60.075(9) . .
Au5 Au11 Au2 108.810(11) 2_655 .
S16 Au11 Au3 99.51(5) . 2_655
Au1 Au11 Au3 58.238(8) . 2_655
Au4 Au11 Au3 110.133(12) . 2_655
Au6 Au11 Au3 56.646(9) . 2_655
Au5 Au11 Au3 60.224(10) 2_655 2_655
Au2 Au11 Au3 105.802(11) . 2_655
S16 Au11 Au12 46.32(5) . 2_655
Au1 Au11 Au12 110.750(10) . 2_655
Au4 Au11 Au12 170.036(13) . 2_655
Au6 Au11 Au12 63.260(9) . 2_655
Au5 Au11 Au12 111.691(12) 2_655 2_655
Au2 Au11 Au12 116.707(12) . 2_655
Au3 Au11 Au12 60.184(9) 2_655 2_655
S18 Au12 S16 172.76(7) . 2_655
S18 Au12 Au11 139.43(5) . 2_655
S16 Au12 Au11 47.68(5) 2_655 2_655
S18 Au12 Au6 89.61(5) . 2_655
S16 Au12 Au6 97.44(5) 2_655 2_655
Au11 Au12 Au6 54.212(9) 2_655 2_655
S18 Au13 S2 171.84(7) . .
S18 Au13 Au6 93.31(5) . 2_655
S2 Au13 Au6 94.62(5) . 2_655
C42 S14 Au8 100.9(2) . .
C42 S14 Au10 101.4(3) . .
Au8 S14 Au10 101.09(7) . .
C12 S15 Au9 105.7(3) . .
C12 S15 Au7 101.6(3) . .
Au9 S15 Au7 100.45(7) . .
C4 S16 Au12 105.8(3) . 2_655
C4 S16 Au11 107.7(2) . .
Au12 S16 Au11 86.00(6) 2_655 .
C19 S17 Au7 100.8(3) . .
C19 S17 Au6 105.8(2) . .
Au7 S17 Au6 87.10(7) . .
C20 S18 Au12 102.3(3) . .
C20 S18 Au13 104.8(3) . .
Au12 S18 Au13 101.70(8) . .
C47 S19 Au10 105.4(3) . 2_655
C47 S19 Au5 102.3(2) . .
Au10 S19 Au5 86.26(6) 2_655 .
C6 S20 Au8 105.7(2) . .
C6 S20 Au2 108.0(3) . .
Au8 S20 Au2 86.61(6) . .
C7 S1 Au9 105.7(3) . .
C7 S1 Au3 111.6(3) . .
Au9 S1 Au3 86.90(7) . .
C28 S2 Au13 97.8(3) . .
C28 S2 Au4 103.6(2) . .
Au13 S2 Au4 88.22(7) . .
C14 C4 S16 111.8(5) . .
C8 C5 C11 121.1(7) . .
C16 C6 S20 110.3(5) . .
C13 C7 S1 111.6(5) . .
C15 C8 C5 118.7(8) . .
C5 C11 C34 118.1(7) . .
C5 C11 C16 122.0(7) . .
C34 C11 C16 119.9(7) . .
C30 C12 S15 112.8(5) . .
C9 C13 C7 113.8(7) . .
C4 C14 C18 110.9(7) . .
C36 C15 C8 121.7(8) . .
C11 C16 C6 108.6(6) . .
C10 C18 C17 119.0(8) . .
C10 C18 C14 122.6(7) . .
C17 C18 C14 118.3(7) . .
C21 C1 C50 117.4(8) . .
C29 C2 C3 119.5(8) . .
C9 C3 C2 120.3(7) . .
C3 C9 C26 117.1(7) . .
C3 C9 C13 121.6(7) . .
C26 C9 C13 121.2(7) . .
C18 C10 C50 119.7(7) . .
C21 C17 C18 119.2(8) . .
C17 C21 C1 123.3(8) . .
C27 C19 S17 111.8(5) . .
C48 C20 S18 112.2(5) . .
C39 C22 C23 120.3(8) . .
C39 C22 C27 120.6(7) . .
C23 C22 C27 119.1(7) . .
C40 C23 C22 121.0(8) . .
C33 C24 C31 119.2(7) . .
C31 C25 C43 121.1(8) . .
C54 C26 C9 121.9(8) . .
C22 C27 C19 111.6(6) . .
C53 C28 S2 107.8(5) . .
C2 C29 C54 121.4(8) . .
C12 C30 C31 110.0(6) . .
C25 C31 C24 118.1(8) . .
C25 C31 C30 122.5(7) . .
C24 C31 C30 119.4(7) . .
C38 C32 C35 120.4(8) . .
C38 C32 C41 119.7(7) . .
C35 C32 C41 119.7(7) . .
C51 C33 C24 122.9(8) . .
C36 C34 C11 120.8(8) . .
C32 C35 C64 117.8(7) . .
C15 C36 C34 119.3(8) . .
C56 C37 C38 120.1(8) . .
C32 C38 C37 120.9(8) . .
C22 C39 C44 119.1(8) . .
C23 C40 C55 118.3(8) . .
C32 C41 C42 107.2(6) . .
C41 C42 S14 112.5(5) . .
C51 C43 C25 120.8(8) . .
C55 C44 C39 120.4(8) . .
C52 C45 C46 121.9(7) . .
C52 C45 C53 119.8(7) . .
C46 C45 C53 118.3(7) . .
C57 C46 C45 116.0(7) . .
C63 C47 S19 113.1(5) . .
C49 C48 C20 109.5(7) . .
C71 C49 C67 117.0(7) . .
C71 C49 C48 123.1(8) . .
C67 C49 C48 119.8(7) . .
C1 C50 C10 121.4(8) . .
C33 C51 C43 117.8(8) . .
C45 C52 C68 119.4(8) . .
C28 C53 C45 113.1(6) . .
C26 C54 C29 119.6(8) . .
C44 C55 C40 120.8(8) . .
C37 C56 C64 119.5(8) . .
C46 C57 C61 121.5(8) . .
C59 C58 C62 119.9(8) . .
C59 C58 C63 119.0(7) . .
C62 C58 C63 121.1(7) . .
C58 C59 C66 119.8(7) . .
C65 C60 C62 119.0(7) . .
C68 C61 C57 121.6(8) . .
C60 C62 C58 118.9(7) . .
C58 C63 C47 111.7(7) . .
C56 C64 C35 121.2(8) . .
C66 C65 C60 125.1(8) . .
C65 C66 C59 117.3(8) . .
C72 C67 C49 122.2(8) . .
C61 C68 C52 119.3(8) . .
C72 C69 C70 123.1(8) . .
C69 C70 C71 117.4(8) . .
C49 C71 C70 120.8(8) . .
C69 C72 C67 119.4(8) . .
C118 C119 C120 88.6(12) . .
C111 C112 C113 86.1(10) . .
C105 C106 C107 119.7(14) . .
C106 C107 N(3) 113.5(13) . .
C109 C110 C111 128.3(14) . .
C108 C109 C110 129.4(16) . .
C128 C129 C130 116.9(13) . .
C122 C123 N(3) 118.4(12) . .
C130 C131 N(3) 117.5(13) . .
C106 C105 C104 114.0(13) . .
N(3) N(3) C107 81.0(15) 2_755 2_755
N(3) N(3) C115 56.2(12) 2_755 .
C107 N(3) C115 27.4(9) 2_755 .
N(3) N(3) C131 117.6(18) 2_755 .
C107 N(3) C131 89.3(12) 2_755 .
C115 N(3) C131 110.5(12) . .
N(3) N(3) C123 137.4(19) 2_755 .
C107 N(3) C123 103.2(12) 2_755 .
C115 N(3) C123 112.3(12) . .
C131 N(3) C123 104.9(11) . .
N(3) N(3) C107 53.2(12) 2_755 .
C107 N(3) C107 134.2(10) 2_755 .
C115 N(3) C107 108.5(10) . .
C131 N(3) C107 110.3(12) . .
C123 N(3) C107 110.4(12) . .
C114 C115 N(3) 115.0(13) . .
C131 C130 C129 110.1(13) . .
C114 C113 C112 99.0(13) . .
C127 C126 C125 129.8(14) . .
C128 C127 C126 104.6(12) . .
C120 C121 C122 148.6(17) . .
C121 C120 C119 119.5(15) . .
C127 C128 C129 107.1(13) . .
C113 C114 C115 121.9(14) . .
C123 C122 C121 114.2(13) . .
C103 C104 C105 113.9(13) . .
C112 C111 C110 120.0(13) . .
C100 C101 C102 87.1(15) . .
C102 C103 C104 131.9(15) . .
C118 C117 C116 121.4(15) . .
C119 C118 C117 93.9(13) . .
C103 C102 C101 111.8(14) . .
C124 C125 C126 131.0(17) . .

loop_
_geom_bond_atom_site_label_1
_geom_bond_atom_site_label_2
_geom_bond_distance
_geom_bond_site_symmetry_2
Au1 Au5 2.7591(3) 2_655
Au1 Au5 2.7592(3) .
Au1 Au2 2.7664(3) .
Au1 Au2 2.7664(3) 2_655
Au1 Au11 2.7706(3) .
Au1 Au11 2.7706(3) 2_655
Au1 Au4 2.7787(3) .
Au1 Au4 2.7788(3) 2_655
Au1 Au6 2.7827(3) 2_655
Au1 Au6 2.7827(3) .
Au1 Au3 2.7890(3) .
Au1 Au3 2.7891(3) 2_655
Au2 S20 2.363(2) .
Au2 Au5 2.7931(4) .
Au2 Au6 2.9325(4) .
Au2 Au11 2.9325(4) .
Au2 Au4 2.9560(4) .
Au2 Au3 2.9728(4) .
Au3 S1 2.3652(19) .
Au3 Au6 2.7886(4) 2_655
Au3 Au4 2.9436(4) .
Au3 Au5 2.9511(4) .
Au3 Au11 2.9517(4) 2_655
Au4 S2 2.371(2) .
Au4 Au11 2.8124(4) .
Au4 Au5 2.9459(4) 2_655
Au4 Au6 2.9616(4) 2_655
Au5 S19 2.3814(18) .
Au5 Au11 2.9305(4) 2_655
Au5 Au4 2.9459(4) 2_655
Au5 Au6 2.9735(4) .
Au5 Au10 3.2066(4) 2_655
Au6 S17 2.3762(18) .
Au6 Au3 2.7886(4) 2_655
Au6 Au11 2.9259(4) .
Au6 Au4 2.9615(4) 2_655
Au6 Au13 3.0666(4) 2_655
Au6 Au12 3.2212(4) 2_655
Au7 S15 2.3109(19) .
Au7 S17 2.3156(19) .
Au8 S14 2.3010(18) .
Au8 S20 2.3041(18) .
Au9 S1 2.309(2) .
Au9 S15 2.3103(19) .
Au10 S19 2.308(2) 2_655
Au10 S14 2.313(2) .
Au10 Au5 3.2066(4) 2_655
Au11 S16 2.3717(19) .
Au11 Au5 2.9304(4) 2_655
Au11 Au3 2.9516(4) 2_655
Au11 Au12 3.2001(4) 2_655
Au12 S18 2.300(2) .
Au12 S16 2.3200(19) 2_655
Au12 Au11 3.2002(4) 2_655
Au12 Au6 3.2212(4) 2_655
Au13 S18 2.311(2) .
Au13 S2 2.333(2) .
Au13 Au6 3.0666(4) 2_655
S14 C42 1.855(8) .
S15 C12 1.845(8) .
S16 C4 1.853(7) .
S16 Au12 2.3201(19) 2_655
S17 C19 1.820(8) .
S18 C20 1.848(8) .
S19 C47 1.817(8) .
S19 Au10 2.308(2) 2_655
S20 C6 1.869(8) .
S1 C7 1.828(7) .
S2 C28 1.959(8) .
C4 C14 1.511(10) .
C5 C8 1.391(10) .
C5 C11 1.391(11) .
C6 C16 1.522(10) .
C7 C13 1.539(10) .
C8 C15 1.387(10) .
C11 C34 1.399(10) .
C11 C16 1.499(10) .
C12 C30 1.496(10) .
C13 C9 1.519(10) .
C14 C18 1.556(11) .
C15 C36 1.357(11) .
C18 C10 1.374(10) .
C18 C17 1.377(10) .
C1 C21 1.358(10) .
C1 C50 1.359(10) .
C2 C29 1.338(10) .
C2 C3 1.408(10) .
C3 C9 1.376(11) .
C9 C26 1.407(10) .
C10 C50 1.376(11) .
C17 C21 1.346(11) .
C19 C27 1.555(10) .
C20 C48 1.527(11) .
C22 C39 1.370(11) .
C22 C23 1.405(11) .
C22 C27 1.511(10) .
C23 C40 1.354(10) .
C24 C33 1.392(11) .
C24 C31 1.413(10) .
C25 C31 1.370(11) .
C25 C43 1.394(11) .
C26 C54 1.344(10) .
C28 C53 1.481(11) .
C29 C54 1.366(11) .
C30 C31 1.497(10) .
C32 C38 1.381(11) .
C32 C35 1.393(10) .
C32 C41 1.501(11) .
C33 C51 1.350(11) .
C34 C36 1.395(10) .
C35 C64 1.411(11) .
C37 C56 1.364(11) .
C37 C38 1.393(11) .
C39 C44 1.404(10) .
C40 C55 1.429(11) .
C41 C42 1.540(10) .
C43 C51 1.391(10) .
C44 C55 1.351(11) .
C45 C52 1.319(10) .
C45 C46 1.446(11) .
C45 C53 1.541(10) .
C46 C57 1.342(10) .
C47 C63 1.540(10) .
C48 C49 1.506(10) .
C49 C71 1.347(10) .
C49 C67 1.398(11) .
C52 C68 1.414(10) .
C56 C64 1.397(11) .
C57 C61 1.391(11) .
C58 C59 1.402(11) .
C58 C62 1.427(10) .
C58 C63 1.477(11) .
C59 C66 1.443(11) .
C60 C65 1.362(11) .
C60 C62 1.411(11) .
C61 C68 1.312(11) .
C65 C66 1.357(10) .
C67 C72 1.375(11) .
C69 C72 1.305(10) .
C69 C70 1.358(11) .
C70 C71 1.446(10) .
C119 C118 1.43(2) .
C119 C120 1.518(10) .
C112 C111 1.538(10) .
C112 C113 1.566(10) .
C106 C105 1.42(2) .
C106 C107 1.53(2) .
C107 N(3) 1.57(2) .
C110 C109 1.576(10) .
C110 C111 1.66(2) .
C109 C108 1.52(2) .
C129 C128 1.486(10) .
C129 C130 1.49(2) .
C123 C122 1.51(2) .
C123 N(3) 1.561(19) .
C131 C130 1.39(2) .
C131 N(3) 1.54(2) .
C105 C104 1.59(2) .
N(3) N(3) 1.14(2) 2_755
N(3) C107 1.271(19) 2_755
N(3) C115 1.54(2) .
C115 C114 1.54(2) .
C113 C114 1.38(2) .
C126 C127 1.52(2) .
C126 C125 1.566(10) .
C127 C128 1.47(2) .
C121 C120 1.30(2) .
C121 C122 1.558(10) .
C104 C103 1.45(2) .
C101 C100 1.49(2) .
C101 C102 1.57(2) .
C103 C102 1.40(2) .
C117 C118 1.58(2) .
C117 C116 1.69(2) .
C124 C125 1.543(10) .
